data_7126858
loop_
_publ_author_name
'Garc\'ia-Valdivia, Antonio A'
'Romero, Francisco J.'
'Cepeda, Javier'
'Morales, Diego P.'
'Casati, Nicola'
'Mota, Antonio J.'
'Zotti, Linda A.'
'Palacios, Juan J.'
'Choquesillo-Lazarte, Duane'
'F Salmer\'on, Jos\'e'
'Rivadeneyra, Almudena'
'Rodr\'iguez-Di\'eguez, Antonio'

_publ_section_title
;
 Rational design of an unusual 2D-MOF based on Cu(i) and
 4-hydroxypyrimidine-5-carbonitrile as linker with conductive
 capabilities: a theoretical approach based on high-pressure XRD.
;
_journal_issue 66
_journal_name_full 'Chemical communications (Cambridge, England)'
_journal_page_first 9473
_journal_page_last 9476
_journal_paper_doi 10.1039/d0cc03564e
_journal_volume 56
_journal_year 2020
_chemical_formula_moiety 'C5 H2 Cu N3 O'
_chemical_formula_sum 'C5 H2 Cu N3 O'
_chemical_formula_weight 183.64
_space_group_crystal_system orthorhombic
_space_group_IT_number 57
_space_group_name_Hall '-P 2c 2b'
_space_group_name_H-M_alt 'P b c m'
_atom_sites_solution_hydrogens geom
_audit_creation_date 2019-08-04
_audit_creation_method
;
Olex2 1.2
(compiled 2018.05.29 svn.r3508 for OlexSys, GUI svn.r5506)
;
_audit_update_record
;
2020-03-01 deposited with the CCDC.	2020-07-09 downloaded from the CCDC.
;
_cell_angle_alpha 90
_cell_angle_beta 90
_cell_angle_gamma 90
_cell_formula_units_Z 4
_cell_length_a 8.056(3)
_cell_length_b 10.787(3)
_cell_length_c 6.0093(18)
_cell_measurement_reflns_used 718
_cell_measurement_temperature 100(2)
_cell_measurement_theta_max 23.317
_cell_measurement_theta_min 2.528
_cell_volume 522.2(3)
_computing_cell_refinement 'SAINT v8.37A (Bruker, 2015)'
_computing_data_collection 'Bruker Apex3, 2016'
_computing_data_reduction 'SAINT v8.37A (Bruker, 2015)'
_computing_molecular_graphics 'Olex2 (Dolomanov et al., 2009)'
_computing_publication_material 'Olex2 (Dolomanov et al., 2009)'
_computing_structure_refinement 'XL (Sheldrick, 2008)'
_computing_structure_solution 'XT (Sheldrick, 2015)'
_diffrn_ambient_temperature 100(2)
_diffrn_measured_fraction_theta_full 1.000
_diffrn_measured_fraction_theta_max 1.000
_diffrn_measurement_device_type 'Bruker D8 Venture'
_diffrn_measurement_method '\f and \w scans'
_diffrn_radiation_type MoK\a
_diffrn_radiation_wavelength 0.71073
_diffrn_reflns_av_R_equivalents 0.0736
_diffrn_reflns_av_unetI/netI 0.0540
_diffrn_reflns_Laue_measured_fraction_full 1.000
_diffrn_reflns_Laue_measured_fraction_max 1.000
_diffrn_reflns_limit_h_max 8
_diffrn_reflns_limit_h_min -7
_diffrn_reflns_limit_k_max 12
_diffrn_reflns_limit_k_min -11
_diffrn_reflns_limit_l_max 6
_diffrn_reflns_limit_l_min -6
_diffrn_reflns_number 2123
_diffrn_reflns_point_group_measured_fraction_full 1.000
_diffrn_reflns_point_group_measured_fraction_max 1.000
_diffrn_reflns_theta_full 23.307
_diffrn_reflns_theta_max 23.307
_diffrn_reflns_theta_min 2.528
_diffrn_source 'high brilliance microfocus sealed tube'
_diffrn_standards_number 0
_exptl_absorpt_coefficient_mu 4.082
_exptl_absorpt_correction_T_max 0.7449
_exptl_absorpt_correction_T_min 0.5610
_exptl_absorpt_correction_type multi-scan
_exptl_absorpt_process_details
'SADABS-2014/5 (Bruker,2014/5) was used for absorption correction. wR2(int) was 0.0696 before and 0.0563 after correction. The Ratio of minimum to maximum transmission is 0.7531. The \l/2 correction factor is 0.00150.'
_exptl_crystal_colour 'dark green'
_exptl_crystal_colour_modifier dark
_exptl_crystal_colour_primary green
_exptl_crystal_density_diffrn 2.336
_exptl_crystal_description block
_exptl_crystal_F_000 360
_exptl_crystal_size_max 0.12
_exptl_crystal_size_mid 0.1
_exptl_crystal_size_min 0.1
_refine_diff_density_max 0.472
_refine_diff_density_min -0.497
_refine_diff_density_rms 0.123
_refine_ls_extinction_method none
_refine_ls_goodness_of_fit_ref 1.129
_refine_ls_hydrogen_treatment constr
_refine_ls_matrix_type full
_refine_ls_number_parameters 61
_refine_ls_number_reflns 418
_refine_ls_number_restraints 78
_refine_ls_restrained_S_all 1.030
_refine_ls_R_factor_all 0.0467
_refine_ls_R_factor_gt 0.0303
_refine_ls_shift/su_max 0.000
_refine_ls_shift/su_mean 0.000
_refine_ls_structure_factor_coef Fsqd
_refine_ls_weighting_details 'w=1/[\s^2^(Fo^2^)+(0.0238P)^2^+0.3366P] where P=(Fo^2^+2Fc^2^)/3'
_refine_ls_weighting_scheme calc
_refine_ls_wR_factor_gt 0.0618
_refine_ls_wR_factor_ref 0.0658
_reflns_Friedel_coverage 0.000
_reflns_number_gt 346
_reflns_number_total 418
_reflns_threshold_expression 'I > 2\s(I)'
_cod_data_source_file d0cc03564e2.cif
_cod_data_source_block Compound1
_cod_depositor_comments 'Adding full bibliography for 7126858--7126861.cif.'
_cod_database_code 7126858
_shelx_shelxl_version_number 2018/3
_shelx_space_group_comment
;
The symmetry employed for this shelxl refinement is uniquely defined
by the following loop, which should always be used as a source of
symmetry information in preference to the above space-group names.
They are only intended as comments.
;
_shelx_estimated_absorpt_t_max 0.686
_shelx_estimated_absorpt_t_min 0.640
_olex2_refinement_description
;
1. Fixed Uiso
 At 1.2 times of:
  All C(H) groups
2. Uiso/Uaniso restraints and constraints
Uanis(C4) \\sim Ueq, Uanis(C2) \\sim Ueq: with sigma of 0.001 and sigma for
terminal atoms of 0.02
3. Rigid body (RIGU) restrains
 All non-hydrogen atoms
 with sigma for 1-2 distances of 0.001 and sigma for 1-3 distances of 0.001
4.a Aromatic/amide H refined with riding coordinates:
 C1(H1), C2(H2)
;
_olex2_submission_special_instructions 'No special instructions were received'

loop_
_space_group_symop_operation_xyz
'x, y, z'
'-x, -y, z+1/2'
'-x, y+1/2, -z+1/2'
'x, -y+1/2, -z'
'-x, -y, -z'
'x, y, -z-1/2'
'x, -y-1/2, z-1/2'
'-x, y-1/2, z'

loop_
_atom_site_label
_atom_site_type_symbol
_atom_site_fract_x
_atom_site_fract_y
_atom_site_fract_z
_atom_site_U_iso_or_equiv
_atom_site_adp_type
_atom_site_occupancy
_atom_site_site_symmetry_order
_atom_site_calc_flag
_atom_site_refinement_flags_posn
_atom_site_refinement_flags_adp
_atom_site_refinement_flags_occupancy
_atom_site_disorder_assembly
_atom_site_disorder_group
Cu1 Cu -0.10906(10) 0.23787(6) 0.250000 0.0137(3) Uani 1 2 d S TU P . .
C1 C 0.0529(9) 0.4733(5) 0.250000 0.0120(14) Uani 1 2 d S TU P . .
H1 H -0.059314 0.500239 0.250000 0.014 Uiso 1 2 calc RS T P . .
C2 C 0.3284(9) 0.5226(5) 0.250000 0.0096(11) Uani 1 2 d S TU P . .
H2 H 0.415325 0.582078 0.250000 0.012 Uiso 1 2 calc RS T P . .
C3 C 0.3674(9) 0.3988(5) 0.250000 0.0119(12) Uani 1 2 d S TU P . .
C4 C 0.2392(9) 0.3051(5) 0.250000 0.0104(10) Uani 1 2 d S TU P . .
C5 C 0.5374(10) 0.3613(5) 0.250000 0.0105(14) Uani 1 2 d S TU P . .
N1 N 0.0772(7) 0.3511(4) 0.250000 0.0125(12) Uani 1 2 d S TU P . .
N2 N 0.1683(7) 0.5621(4) 0.250000 0.0123(12) Uani 1 2 d S TU P . .
N3 N 0.6719(8) 0.3269(5) 0.250000 0.0174(14) Uani 1 2 d S TU P . .
O1 O 0.2671(6) 0.1923(3) 0.250000 0.0159(12) Uani 1 2 d S TU P . .

loop_
_atom_site_aniso_label
_atom_site_aniso_U_11
_atom_site_aniso_U_22
_atom_site_aniso_U_33
_atom_site_aniso_U_23
_atom_site_aniso_U_13
_atom_site_aniso_U_12
Cu1 0.0085(5) 0.0081(4) 0.0246(5) 0.000 0.000 -0.0009(4)
C1 0.008(2) 0.0110(16) 0.017(4) 0.000 0.000 0.0003(13)
C2 0.0094(13) 0.0100(12) 0.0095(15) 0.000 0.000 -0.0003(9)
C3 0.0119(17) 0.0107(14) 0.013(3) 0.000 0.000 0.0006(12)
C4 0.0109(13) 0.0105(11) 0.0098(15) 0.000 0.000 0.0003(8)
C5 0.0128(18) 0.005(3) 0.014(4) 0.000 0.000 -0.0012(16)
N1 0.0106(18) 0.0106(15) 0.016(3) 0.000 0.000 0.0001(14)
N2 0.0089(18) 0.0110(18) 0.017(3) 0.000 0.000 -0.0007(13)
N3 0.014(2) 0.007(3) 0.030(4) 0.000 0.000 0.0013(18)
O1 0.012(3) 0.0106(13) 0.025(3) 0.000 0.000 0.0001(13)

loop_
_atom_type_symbol
_atom_type_description
_atom_type_scat_dispersion_real
_atom_type_scat_dispersion_imag
_atom_type_scat_source
C C 0.0033 0.0016 'International Tables Vol C Tables 4.2.6.8 and 6.1.1.4'
H H 0.0000 0.0000 'International Tables Vol C Tables 4.2.6.8 and 6.1.1.4'
Cu Cu 0.3201 1.2651 'International Tables Vol C Tables 4.2.6.8 and 6.1.1.4'
N N 0.0061 0.0033 'International Tables Vol C Tables 4.2.6.8 and 6.1.1.4'
O O 0.0106 0.0060 'International Tables Vol C Tables 4.2.6.8 and 6.1.1.4'

loop_
_geom_angle_atom_site_label_1
_geom_angle_atom_site_label_2
_geom_angle_atom_site_label_3
_geom_angle
_geom_angle_site_symmetry_1
_geom_angle_site_symmetry_3
_geom_angle_publ_flag
Cu1 Cu1 Cu1 170.04(5) 7_566 7_565 ?
N1 Cu1 Cu1 86.86(2) . 7_566 ?
N1 Cu1 Cu1 86.86(2) . 7_565 ?
N1 Cu1 N2 143.3(2) . 3_545 ?
N1 Cu1 N3 112.3(2) . 1_455 ?
N2 Cu1 Cu1 94.83(2) 3_545 7_565 ?
N2 Cu1 Cu1 94.83(3) 3_545 7_566 ?
N2 Cu1 N3 104.4(2) 3_545 1_455 ?
N3 Cu1 Cu1 87.622(18) 1_455 7_566 ?
N3 Cu1 Cu1 87.622(18) 1_455 7_565 ?
N1 C1 H1 116.3 . . ?
N1 C1 N2 127.4(6) . . ?
N2 C1 H1 116.3 . . ?
C3 C2 H2 119.2 . . ?
N2 C2 H2 119.2 . . ?
N2 C2 C3 121.6(6) . . ?
C2 C3 C4 121.1(7) . . ?
C2 C3 C5 119.7(6) . . ?
C5 C3 C4 119.1(5) . . ?
N1 C4 C3 114.8(5) . . ?
O1 C4 C3 123.9(7) . . ?
O1 C4 N1 121.3(6) . . ?
N3 C5 C3 177.5(7) . . ?
C1 N1 Cu1 120.7(5) . . ?
C1 N1 C4 119.3(6) . . ?
C4 N1 Cu1 120.0(4) . . ?
C1 N2 Cu1 121.7(4) . 3 ?
C1 N2 C2 115.8(5) . . ?
C2 N2 Cu1 122.4(4) . 3 ?
C5 N3 Cu1 170.4(5) . 1_655 ?

loop_
_geom_bond_atom_site_label_1
_geom_bond_atom_site_label_2
_geom_bond_distance
_geom_bond_site_symmetry_2
_geom_bond_publ_flag
Cu1 Cu1 3.0160(9) 7_565 ?
Cu1 Cu1 3.0160(9) 7_566 ?
Cu1 N1 1.935(5) . ?
Cu1 N2 1.955(5) 3_545 ?
Cu1 N3 2.009(6) 1_455 ?
C1 H1 0.9500 . ?
C1 N1 1.332(8) . ?
C1 N2 1.335(8) . ?
C2 H2 0.9500 . ?
C2 C3 1.371(8) . ?
C2 N2 1.358(8) . ?
C3 C4 1.446(9) . ?
C3 C5 1.428(10) . ?
C4 N1 1.397(9) . ?
C4 O1 1.237(7) . ?
C5 N3 1.145(9) . ?
